data_4346272
loop_
_publ_author_name
'Eichh\"ofer, Andreas'
'Buth, Gernot'
'Lebedkin, Sergei'
'K\"uhn, Michael'
'Weigend, Florian'

_publ_section_title
;
 Luminescence in phosphine-stabilized copper chalcogenide cluster
 molecules--a comparative study.
;
_journal_issue 19
_journal_name_full 'Inorganic chemistry'
_journal_page_first 9413
_journal_page_last 9422
_journal_paper_doi 10.1021/acs.inorgchem.5b01146
_journal_volume 54
_journal_year 2015
_chemical_formula_sum 'C96 H216 Cu20 P8 S10'
_chemical_formula_weight 3209.84
_space_group_crystal_system tetragonal
_space_group_IT_number 126
_space_group_name_Hall '-P 4a 2bc'
_space_group_name_H-M_alt 'P 4/n n c :2'
_atom_sites_solution_hydrogens geom
_audit_creation_method SHELXL-2014
_cell_angle_alpha 90
_cell_angle_beta 90
_cell_angle_gamma 90
_cell_formula_units_Z 2
_cell_length_a 23.2385(4)
_cell_length_b 23.2385(4)
_cell_length_c 12.7837(4)
_cell_measurement_reflns_used 24834
_cell_measurement_temperature 180(2)
_cell_measurement_theta_max 73.27
_cell_measurement_theta_min 2.69
_cell_volume 6903.6(3)
_computing_cell_refinement 'STOE X-AREA'
_computing_data_collection 'STOE X-AREA'
_computing_data_reduction 'STOE X-RED'
_computing_structure_refinement 'SHELXL-2014 (Sheldrick, 2014)'
_diffrn_ambient_temperature 180(2)
_diffrn_detector_area_resol_mean 5.81
_diffrn_measured_fraction_theta_full 0.996
_diffrn_measured_fraction_theta_max 0.986
_diffrn_measurement_method 'rotation method'
_diffrn_radiation_type CuK\a
_diffrn_radiation_wavelength 1.54178
_diffrn_reflns_av_R_equivalents 0.1102
_diffrn_reflns_av_unetI/netI 0.0740
_diffrn_reflns_Laue_measured_fraction_full 0.996
_diffrn_reflns_Laue_measured_fraction_max 0.986
_diffrn_reflns_limit_h_max 23
_diffrn_reflns_limit_h_min -28
_diffrn_reflns_limit_k_max 24
_diffrn_reflns_limit_k_min -28
_diffrn_reflns_limit_l_max 13
_diffrn_reflns_limit_l_min -15
_diffrn_reflns_number 20383
_diffrn_reflns_point_group_measured_fraction_full 0.996
_diffrn_reflns_point_group_measured_fraction_max 0.986
_diffrn_reflns_theta_full 67.679
_diffrn_reflns_theta_max 73.487
_diffrn_reflns_theta_min 2.689
_diffrn_source 'Cu Genix 3D'
_exptl_absorpt_coefficient_mu 5.763
_exptl_absorpt_correction_T_max 0.8048
_exptl_absorpt_correction_T_min 0.5213
_exptl_absorpt_correction_type integration
_exptl_absorpt_process_details XRED32
_exptl_crystal_colour orange-yellow
_exptl_crystal_density_diffrn 1.544
_exptl_crystal_description plate
_exptl_crystal_F_000 3304
_exptl_crystal_size_max 0.200
_exptl_crystal_size_mid 0.107
_exptl_crystal_size_min 0.020
_refine_diff_density_max 0.605
_refine_diff_density_min -0.539
_refine_diff_density_rms 0.119
_refine_ls_extinction_method none
_refine_ls_goodness_of_fit_ref 0.937
_refine_ls_hydrogen_treatment constr
_refine_ls_matrix_type full
_refine_ls_number_parameters 153
_refine_ls_number_reflns 3435
_refine_ls_number_restraints 0
_refine_ls_restrained_S_all 0.937
_refine_ls_R_factor_all 0.0552
_refine_ls_R_factor_gt 0.0438
_refine_ls_shift/su_max 0.000
_refine_ls_shift/su_mean 0.000
_refine_ls_structure_factor_coef Fsqd
_refine_ls_weighting_details 'w=1/[\s^2^(Fo^2^)+(0.0699P)^2^] where P=(Fo^2^+2Fc^2^)/3'
_refine_ls_weighting_scheme calc
_refine_ls_wR_factor_gt 0.1047
_refine_ls_wR_factor_ref 0.1112
_reflns_Friedel_coverage 0.000
_reflns_number_gt 2600
_reflns_number_total 3435
_reflns_threshold_expression 'I > 2\s(I)'
_cod_data_source_file ic5b01146_si_002.cif
_cod_data_source_block 8
_cod_original_sg_symbol_H-M 'P 4/n n c'
_cod_database_code 4346272
_shelx_space_group_comment
; 
The symmetry employed for this shelxl refinement is uniquely defined 
by the following loop, which should always be used as a source of 
symmetry information in preference to the above space-group names. 
They are only intended as comments. 
;
_shelxl_version_number 2014-3

loop_
_space_group_symop_operation_xyz
'x, y, z'
'-y+1/2, x, z'
'-x+1/2, -y+1/2, z'
'y, -x+1/2, z'
'x, -y+1/2, -z+1/2'
'-x+1/2, y, -z+1/2'
'y, x, -z+1/2'
'-y+1/2, -x+1/2, -z+1/2'
'-x, -y, -z'
'y-1/2, -x, -z'
'x-1/2, y-1/2, -z'
'-y, x-1/2, -z'
'-x, y-1/2, z-1/2'
'x-1/2, -y, z-1/2'
'-y, -x, z-1/2'
'y-1/2, x-1/2, z-1/2'

loop_
_atom_site_label
_atom_site_type_symbol
_atom_site_fract_x
_atom_site_fract_y
_atom_site_fract_z
_atom_site_U_iso_or_equiv
_atom_site_adp_type
_atom_site_occupancy
_atom_site_site_symmetry_order
_atom_site_calc_flag
_atom_site_refinement_flags_posn
_atom_site_refinement_flags_adp
_atom_site_refinement_flags_occupancy
Cu1 Cu 0.28847(2) 0.05734(2) 0.32879(4) 0.03109(16) Uani 1 1 d . . .
Cu2 Cu 0.36141(2) 0.13859(2) 0.2500 0.03318(19) Uani 1 2 d S T P
Cu3 Cu 0.27143(2) 0.16721(2) 0.14172(4) 0.03770(17) Uani 1 1 d . . .
S1 S 0.31001(3) 0.08091(3) 0.15671(6) 0.0304(2) Uani 1 1 d . . .
S2 S 0.2500 0.2500 0.06902(13) 0.0318(3) Uani 1 4 d S T P
P1 P 0.32486(3) 0.00332(4) 0.45878(7) 0.0325(2) Uani 1 1 d . . .
C1 C 0.3446(2) 0.04953(18) 0.5768(3) 0.0498(10) Uani 1 1 d . . .
C2 C 0.2993(3) 0.0961(2) 0.5894(4) 0.0761(16) Uani 1 1 d . . .
H2A H 0.2619 0.0783 0.6034 0.114 Uiso 1 1 calc R U .
H2B H 0.3098 0.1212 0.6480 0.114 Uiso 1 1 calc R U .
H2C H 0.2971 0.1189 0.5251 0.114 Uiso 1 1 calc R U .
C3 C 0.4016(3) 0.0815(2) 0.5553(4) 0.0688(14) Uani 1 1 d . . .
H3A H 0.4327 0.0534 0.5463 0.103 Uiso 1 1 calc R U .
H3B H 0.3978 0.1045 0.4914 0.103 Uiso 1 1 calc R U .
H3C H 0.4105 0.1068 0.6144 0.103 Uiso 1 1 calc R U .
C4 C 0.3524(3) 0.0165(2) 0.6806(3) 0.0681(14) Uani 1 1 d . . .
H4A H 0.3817 -0.0135 0.6715 0.102 Uiso 1 1 calc R U .
H4B H 0.3647 0.0432 0.7355 0.102 Uiso 1 1 calc R U .
H4C H 0.3158 -0.0014 0.7007 0.102 Uiso 1 1 calc R U .
C5 C 0.39141(16) -0.03778(18) 0.4147(3) 0.0470(9) Uani 1 1 d . . .
C6 C 0.42874(19) 0.0027(2) 0.3485(4) 0.0633(13) Uani 1 1 d . . .
H6A H 0.4419 0.0349 0.3918 0.095 Uiso 1 1 calc R U .
H6B H 0.4621 -0.0184 0.3217 0.095 Uiso 1 1 calc R U .
H6C H 0.4060 0.0175 0.2898 0.095 Uiso 1 1 calc R U .
C7 C 0.42858(19) -0.0646(2) 0.5018(4) 0.0577(11) Uani 1 1 d . . .
H7A H 0.4049 -0.0906 0.5442 0.087 Uiso 1 1 calc R U .
H7B H 0.4603 -0.0864 0.4703 0.087 Uiso 1 1 calc R U .
H7C H 0.4442 -0.0341 0.5463 0.087 Uiso 1 1 calc R U .
C8 C 0.3734(2) -0.0861(2) 0.3393(4) 0.0616(12) Uani 1 1 d . . .
H8A H 0.3492 -0.1139 0.3766 0.092 Uiso 1 1 calc R U .
H8B H 0.3518 -0.0697 0.2808 0.092 Uiso 1 1 calc R U .
H8C H 0.4078 -0.1056 0.3127 0.092 Uiso 1 1 calc R U .
C9 C 0.26847(17) -0.05133(19) 0.5019(3) 0.0492(10) Uani 1 1 d . . .
C10 C 0.2908(2) -0.1028(2) 0.5676(4) 0.0641(13) Uani 1 1 d . . .
H10A H 0.3209 -0.1231 0.5284 0.096 Uiso 1 1 calc R U .
H10B H 0.3068 -0.0885 0.6336 0.096 Uiso 1 1 calc R U .
H10C H 0.2590 -0.1292 0.5822 0.096 Uiso 1 1 calc R U .
C11 C 0.23796(19) -0.0743(2) 0.4041(4) 0.0566(11) Uani 1 1 d . . .
H11A H 0.2658 -0.0945 0.3597 0.085 Uiso 1 1 calc R U .
H11B H 0.2074 -0.1010 0.4250 0.085 Uiso 1 1 calc R U .
H11C H 0.2212 -0.0421 0.3651 0.085 Uiso 1 1 calc R U .
C12 C 0.2218(2) -0.0208(3) 0.5656(4) 0.0647(13) Uani 1 1 d . . .
H12A H 0.2387 -0.0050 0.6297 0.097 Uiso 1 1 calc R U .
H12B H 0.2052 0.0106 0.5240 0.097 Uiso 1 1 calc R U .
H12C H 0.1914 -0.0483 0.5839 0.097 Uiso 1 1 calc R U .

loop_
_atom_site_aniso_label
_atom_site_aniso_U_11
_atom_site_aniso_U_22
_atom_site_aniso_U_33
_atom_site_aniso_U_23
_atom_site_aniso_U_13
_atom_site_aniso_U_12
Cu1 0.0293(3) 0.0299(3) 0.0341(3) 0.00254(19) -0.00206(19) 0.00047(19)
Cu2 0.0299(2) 0.0299(2) 0.0397(4) -0.00161(19) -0.00161(19) -0.0048(3)
Cu3 0.0368(3) 0.0300(3) 0.0463(3) 0.0024(2) -0.0038(2) 0.0019(2)
S1 0.0287(4) 0.0283(4) 0.0343(4) -0.0015(3) 0.0010(3) -0.0022(3)
S2 0.0297(5) 0.0297(5) 0.0360(8) 0.000 0.000 0.000
P1 0.0289(4) 0.0342(4) 0.0343(4) 0.0066(3) -0.0021(3) 0.0001(3)
C1 0.065(3) 0.047(2) 0.038(2) 0.0048(17) -0.0129(18) 0.0001(19)
C2 0.116(5) 0.063(3) 0.049(3) -0.013(2) -0.016(3) 0.022(3)
C3 0.085(3) 0.061(3) 0.060(3) 0.016(2) -0.031(3) -0.029(3)
C4 0.093(4) 0.074(3) 0.038(2) 0.012(2) -0.015(2) -0.009(3)
C5 0.0329(18) 0.053(2) 0.055(2) 0.0173(19) 0.0020(17) 0.0074(17)
C6 0.038(2) 0.080(3) 0.072(3) 0.027(3) 0.012(2) 0.013(2)
C7 0.038(2) 0.059(3) 0.076(3) 0.018(2) -0.011(2) 0.0063(19)
C8 0.062(3) 0.060(3) 0.063(3) 0.000(2) 0.004(2) 0.018(2)
C9 0.040(2) 0.051(2) 0.056(2) 0.0167(19) -0.0001(18) -0.0033(17)
C10 0.058(3) 0.055(3) 0.079(3) 0.035(2) -0.005(2) -0.013(2)
C11 0.044(2) 0.048(2) 0.078(3) 0.013(2) -0.014(2) -0.0123(19)
C12 0.044(2) 0.085(3) 0.065(3) 0.024(3) 0.018(2) 0.002(2)

loop_
_atom_type_symbol
_atom_type_description
_atom_type_scat_dispersion_real
_atom_type_scat_dispersion_imag
_atom_type_scat_source
C C 0.0181 0.0091 'International Tables Vol C Tables 4.2.6.8 and 6.1.1.4'
H H 0.0000 0.0000 'International Tables Vol C Tables 4.2.6.8 and 6.1.1.4'
Cu Cu -1.9646 0.5888 'International Tables Vol C Tables 4.2.6.8 and 6.1.1.4'
P P 0.2955 0.4335 'International Tables Vol C Tables 4.2.6.8 and 6.1.1.4'
S S 0.3331 0.5567 'International Tables Vol C Tables 4.2.6.8 and 6.1.1.4'

loop_
_geom_angle_atom_site_label_1
_geom_angle_atom_site_label_2
_geom_angle_atom_site_label_3
_geom_angle
_geom_angle_site_symmetry_1
_geom_angle_site_symmetry_3
P1 Cu1 S1 138.70(4) . .
P1 Cu1 S1 115.87(3) . 6
S1 Cu1 S1 103.22(3) . 6
P1 Cu1 Cu1 143.39(3) . 6
S1 Cu1 Cu1 55.56(3) . 6
S1 Cu1 Cu1 54.21(2) 6 6
P1 Cu1 Cu2 115.18(3) . .
S1 Cu1 Cu2 49.71(2) . .
S1 Cu1 Cu2 118.06(3) 6 .
Cu1 Cu1 Cu2 97.83(2) 6 .
P1 Cu1 Cu3 124.74(3) . 6
S1 Cu1 Cu3 91.07(3) . 6
S1 Cu1 Cu3 47.75(2) 6 6
Cu1 Cu1 Cu3 77.349(16) 6 6
Cu2 Cu1 Cu3 74.93(2) . 6
S1 Cu2 S1 174.52(6) . 8
S1 Cu2 Cu3 54.38(3) . .
S1 Cu2 Cu3 130.87(4) 8 .
S1 Cu2 Cu3 130.87(4) . 8
S1 Cu2 Cu3 54.38(3) 8 8
Cu3 Cu2 Cu3 82.61(3) . 8
S1 Cu2 Cu1 124.42(2) . 8
S1 Cu2 Cu1 55.25(2) 8 8
Cu3 Cu2 Cu1 101.62(2) . 8
Cu3 Cu2 Cu1 82.748(18) 8 8
S1 Cu2 Cu1 55.25(2) . .
S1 Cu2 Cu1 124.42(2) 8 .
Cu3 Cu2 Cu1 82.749(18) . .
Cu3 Cu2 Cu1 101.62(2) 8 .
Cu1 Cu2 Cu1 174.26(3) 8 .
S2 Cu3 S1 157.92(5) . .
S2 Cu3 Cu2 129.33(3) . .
S1 Cu3 Cu2 52.61(2) . .
S2 Cu3 Cu3 50.171(17) . 2
S1 Cu3 Cu3 125.28(4) . 2
Cu2 Cu3 Cu3 79.17(2) . 2
S2 Cu3 Cu3 50.170(17) . 4
S1 Cu3 Cu3 144.27(4) . 4
Cu2 Cu3 Cu3 145.552(15) . 4
Cu3 Cu3 Cu3 90.0 2 4
S2 Cu3 Cu1 135.25(3) . 6
S1 Cu3 Cu1 52.41(2) . 6
Cu2 Cu3 Cu1 95.209(19) . 6
Cu3 Cu3 Cu1 172.379(15) 2 6
Cu3 Cu3 Cu1 91.87(2) 4 6
S2 Cu3 Cu3 108.77(4) . 6
S1 Cu3 Cu3 93.20(3) . 6
Cu2 Cu3 Cu3 76.75(2) . 6
Cu3 Cu3 Cu3 99.891(6) 2 6
Cu3 Cu3 Cu3 73.04(2) 4 6
Cu1 Cu3 Cu3 73.640(16) 6 6
Cu2 S1 Cu3 73.01(3) . .
Cu2 S1 Cu1 75.04(3) . .
Cu3 S1 Cu1 102.08(4) . .
Cu2 S1 Cu1 129.65(4) . 6
Cu3 S1 Cu1 79.85(3) . 6
Cu1 S1 Cu1 70.23(3) . 6
Cu3 S2 Cu3 79.66(3) 2 3
Cu3 S2 Cu3 129.87(8) 2 4
Cu3 S2 Cu3 79.66(3) 3 4
Cu3 S2 Cu3 79.66(3) 2 .
Cu3 S2 Cu3 129.87(8) 3 .
Cu3 S2 Cu3 79.66(3) 4 .
C5 P1 C9 108.05(19) . .
C5 P1 C1 108.8(2) . .
C9 P1 C1 108.2(2) . .
C5 P1 Cu1 111.54(13) . .
C9 P1 Cu1 109.09(13) . .
C1 P1 Cu1 111.13(13) . .
C2 C1 C3 105.7(4) . .
C2 C1 C4 110.2(4) . .
C3 C1 C4 106.9(4) . .
C2 C1 P1 108.6(3) . .
C3 C1 P1 109.6(3) . .
C4 C1 P1 115.3(3) . .
C6 C5 C8 104.9(4) . .
C6 C5 C7 109.3(3) . .
C8 C5 C7 108.0(4) . .
C6 C5 P1 108.3(3) . .
C8 C5 P1 109.4(3) . .
C7 C5 P1 116.4(3) . .
C12 C9 C11 105.5(4) . .
C12 C9 C10 107.9(4) . .
C11 C9 C10 109.2(4) . .
C12 C9 P1 109.4(3) . .
C11 C9 P1 108.3(3) . .
C10 C9 P1 116.1(3) . .

loop_
_geom_bond_atom_site_label_1
_geom_bond_atom_site_label_2
_geom_bond_distance
_geom_bond_site_symmetry_2
Cu1 P1 2.2478(9) .
Cu1 S1 2.3216(9) .
Cu1 S1 2.3604(9) 6
Cu1 Cu1 2.6936(9) 6
Cu1 Cu2 2.7299(5) .
Cu1 Cu3 2.9325(7) 6
Cu2 S1 2.1554(8) .
Cu2 S1 2.1555(8) 8
Cu2 Cu3 2.5943(7) .
Cu2 Cu3 2.5943(7) 8
Cu2 Cu1 2.7298(5) 8
Cu3 S2 2.1939(9) .
Cu3 S1 2.2051(9) .
Cu3 Cu3 2.8104(7) 2
Cu3 Cu3 2.8104(7) 4
Cu3 Cu1 2.9325(7) 6
Cu3 Cu3 2.9421(11) 6
S1 Cu1 2.3605(9) 6
S2 Cu3 2.1939(9) 2
S2 Cu3 2.1939(9) 3
S2 Cu3 2.1939(9) 4
P1 C5 1.903(4) .
P1 C9 1.906(4) .
P1 C1 1.907(4) .
C1 C2 1.517(7) .
C1 C3 1.544(7) .
C1 C4 1.545(6) .
C5 C6 1.534(6) .
C5 C8 1.538(7) .
C5 C7 1.541(6) .
C9 C12 1.532(7) .
C9 C11 1.533(7) .
C9 C10 1.551(6) .
